data_7000425
loop_
_publ_author_name
'Stoumpos, Constantinos C.'
'Stamatatos, Theocharis C.'
'Sartzi, Harikleia'
'Roubeau, Olivier'
'Tasiopoulos, Anastasios J.'
'Nastopoulos, Vassilios'
'Teat, Simon J.'
'Christou, George'
'Perlepes, Spyros P.'

_publ_section_title
;
 Employment of methyl 2-pyridyl ketone oxime in manganese
 non-carboxylate chemistry: MnII2MnIV and MnII2MnIII6 complexes
;
_journal_issue 6
_journal_name_full 'Dalton Transactions'
_journal_page_first 1004
_journal_page_last 1015
_journal_paper_doi 10.1039/b813828a
_journal_year 2009
_chemical_formula_moiety 'C71 H74 Mn8 N20 O15, 2(C H4 O), 4(Cl O4)'
_chemical_formula_sum 'C73 H82 Cl4 Mn8 N20 O33'
_chemical_formula_weight 2348.90
_space_group_IT_number 15
_symmetry_cell_setting monoclinic
_symmetry_space_group_name_Hall '-C 2yc'
_symmetry_space_group_name_H-M 'C 1 2/c 1'
_atom_sites_solution_hydrogens geom
_atom_sites_solution_primary direct
_atom_sites_solution_secondary difmap
_audit_creation_method SHELXL-97
_cell_angle_alpha 90.00
_cell_angle_beta 107.158(2)
_cell_angle_gamma 90.00
_cell_formula_units_Z 4
_cell_length_a 15.2249(4)
_cell_length_b 26.6739(7)
_cell_length_c 23.3275(5)
_cell_measurement_reflns_used 15920
_cell_measurement_temperature 100(2)
_cell_measurement_theta_max 30.2433
_cell_measurement_theta_min 3.0785
_cell_volume 9051.9(4)
_computing_cell_refinement 'CrysAlis RED (Oxford Diffraction, 2007)'
_computing_data_collection 'CrysAlis CCD (Oxford Diffraction, 2007)'
_computing_data_reduction 'CrysAlis RED (Oxford Diffraction, 2007)'
_computing_molecular_graphics 'PLATON (Spek, 1990); MERCURY (Bruno et al. 2002)'
_computing_publication_material 'WINGX (Farrugia, 1999'
_computing_structure_refinement 'SHELXL-97 (Sheldrick, 1997'
_computing_structure_solution 'SIR2002 (Burla et al., 2003)'
_diffrn_ambient_temperature 100(2)
_diffrn_detector_area_resol_mean 16.0288
_diffrn_measured_fraction_theta_full 0.989
_diffrn_measured_fraction_theta_max 0.989
_diffrn_measurement_device_type 'Oxford Diffraction Xcalibur-3 with Sapphire CCD'
_diffrn_measurement_method '\w scans'
_diffrn_radiation_monochromator graphite
_diffrn_radiation_source 'Enhance (Mo) X-ray source'
_diffrn_radiation_type MoK\a
_diffrn_radiation_wavelength 0.71073
_diffrn_reflns_av_R_equivalents 0.0282
_diffrn_reflns_av_sigmaI/netI 0.0402
_diffrn_reflns_limit_h_max 14
_diffrn_reflns_limit_h_min -18
_diffrn_reflns_limit_k_max 31
_diffrn_reflns_limit_k_min -32
_diffrn_reflns_limit_l_max 28
_diffrn_reflns_limit_l_min -24
_diffrn_reflns_number 31734
_diffrn_reflns_theta_full 26.00
_diffrn_reflns_theta_max 26.00
_diffrn_reflns_theta_min 3.08
_exptl_absorpt_coefficient_mu 1.292
_exptl_absorpt_correction_T_max 0.830
_exptl_absorpt_correction_T_min 0.747
_exptl_absorpt_correction_type multi-scan
_exptl_absorpt_process_details 'Empirical absorption correction (CrysAlis RED, Oxford Diffraction)'
_exptl_crystal_colour 'dark purple'
_exptl_crystal_density_diffrn 1.723
_exptl_crystal_density_method 'not measured'
_exptl_crystal_description prism
_exptl_crystal_F_000 4764
_exptl_crystal_size_max 0.28
_exptl_crystal_size_mid 0.15
_exptl_crystal_size_min 0.14
_refine_diff_density_max 0.717
_refine_diff_density_min -0.551
_refine_diff_density_rms 0.066
_refine_ls_extinction_method none
_refine_ls_goodness_of_fit_ref 1.004
_refine_ls_hydrogen_treatment mixed
_refine_ls_matrix_type full
_refine_ls_number_parameters 669
_refine_ls_number_reflns 8792
_refine_ls_number_restraints 147
_refine_ls_restrained_S_all 1.035
_refine_ls_R_factor_all 0.0524
_refine_ls_R_factor_gt 0.0341
_refine_ls_shift/su_max 0.001
_refine_ls_shift/su_mean 0.000
_refine_ls_structure_factor_coef Fsqd
_refine_ls_weighting_details 'calc w=1/[\s^2^(Fo^2^)+(0.0533P)^2^+0.0000P] where P=(Fo^2^+2Fc^2^)/3'
_refine_ls_weighting_scheme calc
_refine_ls_wR_factor_gt 0.0860
_refine_ls_wR_factor_ref 0.0891
_reflns_number_gt 6284
_reflns_number_total 8792
_reflns_threshold_expression >2\s(I)
_cod_data_source_file b813828a.txt
_cod_data_source_block cs234c
_cod_database_code 7000425

loop_
_symmetry_equiv_pos_as_xyz
'x, y, z'
'-x, y, -z+1/2'
'x+1/2, y+1/2, z'
'-x+1/2, y+1/2, -z+1/2'
'-x, -y, -z'
'x, -y, z-1/2'
'-x+1/2, -y+1/2, -z'
'x+1/2, -y+1/2, z-1/2'

loop_
_atom_site_label
_atom_site_type_symbol
_atom_site_fract_x
_atom_site_fract_y
_atom_site_fract_z
_atom_site_U_iso_or_equiv
_atom_site_adp_type
_atom_site_occupancy
_atom_site_symmetry_multiplicity
_atom_site_calc_flag
_atom_site_refinement_flags
_atom_site_disorder_assembly
_atom_site_disorder_group
Mn1 Mn 0.71251(3) 0.027117(15) 0.758245(19) 0.02222(11) Uani 1 1 d . A .
Mn2 Mn 0.52806(3) 0.008457(15) 0.813411(18) 0.02176(11) Uani 1 1 d . . .
Mn3 Mn 0.59204(3) 0.139238(16) 0.72917(2) 0.02577(11) Uani 1 1 d . . .
Mn4 Mn 0.67511(3) 0.096974(15) 0.63143(2) 0.02646(11) Uani 1 1 d . . .
N1 N 0.77298(15) -0.05331(9) 0.76615(10) 0.0282(5) Uani 1 1 d . . .
N2 N 0.76595(15) 0.01087(8) 0.68022(10) 0.0251(5) Uani 1 1 d . . .
N3 N 0.84608(15) 0.05719(9) 0.81453(11) 0.0287(6) Uani 1 1 d . . .
N4 N 0.71852(15) 0.02122(8) 0.85608(10) 0.0245(5) Uani 1 1 d . A .
N5 N 0.71201(16) 0.17909(8) 0.79370(11) 0.0309(6) Uani 1 1 d . . .
N6 N 0.60235(15) 0.11073(8) 0.81189(11) 0.0260(5) Uani 1 1 d . A .
N7 N 0.68851(16) 0.11911(9) 0.55014(11) 0.0308(6) Uani 1 1 d . . .
N8 N 0.60735(16) 0.16172(9) 0.61740(11) 0.0306(6) Uani 1 1 d . . .
N10 N 0.46092(15) 0.01137(9) 0.88115(10) 0.0259(5) Uani 1 1 d . . .
C1 C 0.7671(2) -0.08780(12) 0.80628(15) 0.0418(8) Uani 1 1 d . . .
H1 H 0.7411 -0.0785 0.8361 0.050 Uiso 1 1 calc R . .
C2 C 0.7975(3) -0.13624(14) 0.80605(19) 0.0651(12) Uani 1 1 d . . .
H2 H 0.7908 -0.1594 0.8343 0.078 Uiso 1 1 calc R . .
C3 C 0.8382(3) -0.14966(15) 0.76291(19) 0.0750(14) Uani 1 1 d U . .
H3 H 0.8595 -0.1822 0.7617 0.090 Uiso 1 1 calc R . .
C4 C 0.8471(3) -0.11469(13) 0.72150(17) 0.0544(10) Uani 1 1 d . . .
H4 H 0.8751 -0.1231 0.6924 0.065 Uiso 1 1 calc R . .
C5 C 0.81337(19) -0.06655(11) 0.72420(13) 0.0313(7) Uani 1 1 d . . .
C6 C 0.81692(19) -0.02776(10) 0.67949(13) 0.0274(6) Uani 1 1 d . . .
C7 C 0.8731(2) -0.03434(12) 0.63759(15) 0.0410(8) Uani 1 1 d . . .
H7A H 0.8772 -0.0030 0.6183 0.061 Uiso 1 1 calc R . .
H7B H 0.8448 -0.0589 0.6078 0.061 Uiso 1 1 calc R . .
H7C H 0.9337 -0.0454 0.6596 0.061 Uiso 1 1 calc R . .
C8 C 0.9050(2) 0.08241(11) 0.79255(15) 0.0354(7) Uani 1 1 d . . .
H8 H 0.8885 0.0891 0.7516 0.042 Uiso 1 1 calc R . .
C9 C 0.9892(2) 0.09876(12) 0.82827(16) 0.0405(8) Uani 1 1 d . . .
H9 H 1.0282 0.1168 0.8118 0.049 Uiso 1 1 calc R . .
C10 C 1.0147(2) 0.08818(12) 0.88810(16) 0.0401(8) Uani 1 1 d . . .
H10 H 1.0718 0.0984 0.9127 0.048 Uiso 1 1 calc R . .
C11 C 0.95456(18) 0.06185(11) 0.91219(14) 0.0328(7) Uani 1 1 d . . .
H11 H 0.9708 0.0539 0.9528 0.039 Uiso 1 1 calc R . .
C12 C 0.86966(18) 0.04781(10) 0.87361(13) 0.0267(6) Uani 1 1 d . . .
C13 C 0.79724(18) 0.02536(10) 0.89646(13) 0.0264(6) Uani 1 1 d . . .
C14 C 0.8155(2) 0.01212(13) 0.96065(13) 0.0382(8) Uani 1 1 d . . .
H14A H 0.8578 -0.0155 0.9703 0.057 Uiso 1 1 calc R . .
H14B H 0.7590 0.0028 0.9681 0.057 Uiso 1 1 calc R . .
H14C H 0.8417 0.0405 0.9851 0.057 Uiso 1 1 calc R . .
C15 C 0.7766(2) 0.20603(11) 0.77907(15) 0.0361(8) Uani 1 1 d . . .
H15 H 0.7634 0.2196 0.7408 0.043 Uiso 1 1 calc R . .
C16 C 0.8631(2) 0.21421(12) 0.81976(17) 0.0446(9) Uani 1 1 d . . .
H16 H 0.9074 0.2323 0.8084 0.054 Uiso 1 1 calc R . .
C17 C 0.8817(2) 0.19544(12) 0.87631(17) 0.0451(9) Uani 1 1 d . . .
H17 H 0.9390 0.2007 0.9040 0.054 Uiso 1 1 calc R . .
C18 C 0.8151(2) 0.16844(11) 0.89256(16) 0.0391(8) Uani 1 1 d . . .
H18 H 0.8263 0.1561 0.9313 0.047 Uiso 1 1 calc R . .
C19 C 0.73148(19) 0.16030(11) 0.84986(14) 0.0315(7) Uani 1 1 d . . .
C20 C 0.65763(19) 0.12902(10) 0.86057(14) 0.0301(7) Uani 1 1 d . . .
C21 C 0.6478(2) 0.12126(12) 0.92124(14) 0.0368(7) Uani 1 1 d . . .
H21A H 0.6950 0.0989 0.9435 0.055 Uiso 1 1 calc R . .
H21B H 0.5886 0.1070 0.9178 0.055 Uiso 1 1 calc R . .
H21C H 0.6535 0.1529 0.9417 0.055 Uiso 1 1 calc R . .
C22 C 0.7396(2) 0.09659(12) 0.52074(14) 0.0364(7) Uani 1 1 d . . .
H22 H 0.7632 0.0649 0.5332 0.044 Uiso 1 1 calc R . .
C23 C 0.7594(2) 0.11846(13) 0.47191(15) 0.0442(8) Uani 1 1 d . . .
H23 H 0.7956 0.1019 0.4520 0.053 Uiso 1 1 calc R . .
C24 C 0.7240(2) 0.16505(13) 0.45387(15) 0.0491(9) Uani 1 1 d . . .
H24 H 0.7373 0.1810 0.4220 0.059 Uiso 1 1 calc R . .
C25 C 0.6686(2) 0.18821(13) 0.48320(15) 0.0438(8) Uani 1 1 d . . .
H25 H 0.6428 0.2194 0.4704 0.053 Uiso 1 1 calc R . .
C26 C 0.6521(2) 0.16487(11) 0.53140(14) 0.0344(7) Uani 1 1 d . . .
C27 C 0.6009(2) 0.18766(11) 0.56937(14) 0.0347(7) Uani 1 1 d . . .
C28 C 0.5518(2) 0.23642(13) 0.55583(16) 0.0505(9) Uani 1 1 d . . .
H28A H 0.5060 0.2345 0.5175 0.076 Uiso 1 1 calc R . .
H28B H 0.5950 0.2625 0.5550 0.076 Uiso 1 1 calc R . .
H28C H 0.5229 0.2438 0.5862 0.076 Uiso 1 1 calc R . .
N9 N 0.51481(16) -0.06879(10) 0.83758(12) 0.0402(6) Uani 1 1 d DU . .
C33 C 0.4664(2) -0.07591(11) 0.87660(15) 0.0394(8) Uani 1 1 d DU A .
C29A C 0.5373(6) -0.1161(3) 0.8228(4) 0.0348(19) Uani 0.50 1 d PDU A 1
H29A H 0.5758 -0.1170 0.7984 0.042 Uiso 0.50 1 calc PR A 1
C30A C 0.5109(10) -0.1629(3) 0.8390(5) 0.049(3) Uani 0.50 1 d PDU A 1
H30A H 0.5307 -0.1922 0.8251 0.058 Uiso 0.50 1 calc PR A 1
C31A C 0.4544(7) -0.1648(4) 0.8762(4) 0.059(2) Uani 0.50 1 d PDU A 1
H31A H 0.4340 -0.1952 0.8871 0.071 Uiso 0.50 1 calc PR A 1
C32A C 0.4296(11) -0.1193(3) 0.8966(8) 0.055(3) Uani 0.50 1 d PDU A 1
H32A H 0.3918 -0.1175 0.9214 0.066 Uiso 0.50 1 calc PR A 1
C29B C 0.5567(6) -0.1004(3) 0.8080(4) 0.0306(18) Uani 0.50 1 d PDU A 2
H29B H 0.5879 -0.0898 0.7814 0.037 Uiso 0.50 1 calc PR A 2
C30B C 0.5473(5) -0.1504(3) 0.8221(3) 0.0374(18) Uani 0.50 1 d PDU A 2
H30B H 0.5741 -0.1753 0.8050 0.045 Uiso 0.50 1 calc PR A 2
C31B C 0.4977(8) -0.1636(4) 0.8619(5) 0.037(2) Uani 0.50 1 d PDU A 2
H31B H 0.4911 -0.1972 0.8704 0.045 Uiso 0.50 1 calc PR A 2
C32B C 0.4587(9) -0.1269(2) 0.8886(7) 0.040(2) Uani 0.50 1 d PDU A 2
H32B H 0.4266 -0.1364 0.9151 0.048 Uiso 0.50 1 calc PR A 2
C34 C 0.43949(18) -0.03017(11) 0.90257(13) 0.0286(6) Uani 1 1 d . . .
C35 C 0.3947(2) -0.03255(14) 0.95106(15) 0.0457(9) Uani 1 1 d . A .
H35A H 0.3417 -0.0540 0.9388 0.069 Uiso 1 1 calc R . .
H35B H 0.3760 0.0005 0.9588 0.069 Uiso 1 1 calc R . .
H35C H 0.4373 -0.0457 0.9868 0.069 Uiso 1 1 calc R . .
O1 O 0.76540(13) 0.04711(7) 0.63838(9) 0.0296(5) Uani 1 1 d . . .
O2 O 0.64632(12) 0.00458(7) 0.87438(8) 0.0270(4) Uani 1 1 d . . .
O3 O 0.52493(12) 0.08574(7) 0.81565(9) 0.0280(4) Uani 1 1 d . . .
O4 O 0.56884(13) 0.17992(7) 0.65857(9) 0.0342(5) Uani 1 1 d . . .
O5 O 0.55618(12) 0.05460(7) 0.59438(8) 0.0290(4) Uani 1 1 d . . .
O6 O 0.67208(12) 0.09499(6) 0.70976(8) 0.0251(4) Uani 1 1 d . . .
O7 O 0.57994(11) 0.00417(7) 0.75032(8) 0.0236(4) Uani 1 1 d . . .
O8 O 0.5000 0.17985(9) 0.7500 0.0312(7) Uani 1 2 d S . .
C36 C 0.5000 0.23316(15) 0.7500 0.0458(13) Uani 1 2 d S . .
H36A H 0.5589 0.2452 0.7488 0.069 Uiso 0.50 1 calc PR . .
H36B H 0.4879 0.2452 0.7857 0.069 Uiso 0.50 1 calc PR . .
H36C H 0.4532 0.2452 0.7154 0.069 Uiso 0.50 1 calc PR . .
O9 O 0.7479(3) 0.15516(19) 1.0721(2) 0.1257(14) Uani 1 1 d DU . .
H9M H 0.798(3) 0.147(2) 1.059(3) 0.189 Uiso 1 1 d D . .
C37 C 0.7687(5) 0.2053(2) 1.0846(3) 0.135(2) Uani 1 1 d U . .
H37A H 0.7129 0.2246 1.0739 0.203 Uiso 1 1 calc R . .
H37B H 0.8080 0.2169 1.0619 0.203 Uiso 1 1 calc R . .
H37C H 0.7994 0.2093 1.1266 0.203 Uiso 1 1 calc R . .
Cl1 Cl 0.84803(5) 0.20825(3) 0.64466(4) 0.03729(19) Uani 1 1 d . . .
O10 O 0.81925(14) 0.15995(7) 0.66121(10) 0.0369(5) Uani 1 1 d . . .
O11 O 0.92394(14) 0.22558(9) 0.69283(11) 0.0505(6) Uani 1 1 d . . .
O12 O 0.77243(14) 0.24306(8) 0.63474(10) 0.0444(6) Uani 1 1 d . . .
O13 O 0.87514(16) 0.20295(10) 0.59127(11) 0.0559(7) Uani 1 1 d . . .
Cl2 Cl 0.98306(7) 0.12494(4) 1.06056(5) 0.0617(3) Uani 1 1 d DU . .
O14 O 0.88611(19) 0.11884(10) 1.02862(12) 0.0657(7) Uani 1 1 d D . .
O15 O 1.02449(18) 0.07626(10) 1.07127(13) 0.0668(8) Uani 1 1 d D . .
O16 O 0.9894(2) 0.15051(12) 1.11548(13) 0.0791(9) Uani 1 1 d DU . .
O17 O 1.0226(2) 0.15352(12) 1.02291(16) 0.0954(11) Uani 1 1 d DU . .

loop_
_atom_site_aniso_label
_atom_site_aniso_U_11
_atom_site_aniso_U_22
_atom_site_aniso_U_33
_atom_site_aniso_U_23
_atom_site_aniso_U_13
_atom_site_aniso_U_12
Mn1 0.0179(2) 0.0206(2) 0.0287(2) 0.00007(18) 0.00765(18) 0.00000(17)
Mn2 0.0172(2) 0.0210(2) 0.0269(2) 0.00014(17) 0.00626(17) -0.00168(17)
Mn3 0.0215(2) 0.0198(2) 0.0374(3) 0.00041(18) 0.0108(2) 0.00146(17)
Mn4 0.0265(2) 0.0216(2) 0.0327(3) 0.00482(19) 0.01107(19) 0.00317(18)
N1 0.0270(13) 0.0256(13) 0.0345(14) 0.0029(11) 0.0128(11) 0.0034(10)
N2 0.0249(12) 0.0212(12) 0.0303(14) 0.0041(10) 0.0098(11) 0.0008(10)
N3 0.0238(12) 0.0280(14) 0.0366(15) -0.0042(11) 0.0125(11) -0.0030(10)
N4 0.0187(12) 0.0208(13) 0.0342(14) -0.0006(10) 0.0080(11) -0.0012(9)
N5 0.0286(13) 0.0192(13) 0.0490(17) -0.0085(11) 0.0175(12) -0.0008(10)
N6 0.0194(12) 0.0237(13) 0.0360(14) -0.0045(11) 0.0100(11) 0.0003(10)
N7 0.0292(13) 0.0278(14) 0.0367(15) 0.0069(11) 0.0118(12) 0.0018(11)
N8 0.0259(13) 0.0253(13) 0.0419(15) 0.0048(11) 0.0121(12) 0.0016(10)
N10 0.0204(12) 0.0261(13) 0.0299(14) -0.0007(10) 0.0055(10) -0.0005(10)
C1 0.054(2) 0.0346(19) 0.046(2) 0.0113(15) 0.0285(17) 0.0121(16)
C2 0.102(3) 0.040(2) 0.074(3) 0.0265(19) 0.058(3) 0.031(2)
C3 0.120(4) 0.045(2) 0.082(3) 0.027(2) 0.063(3) 0.047(2)
C4 0.078(3) 0.038(2) 0.061(2) 0.0156(18) 0.042(2) 0.0307(19)
C5 0.0332(16) 0.0296(17) 0.0330(17) 0.0052(13) 0.0126(14) 0.0093(13)
C6 0.0250(15) 0.0259(16) 0.0314(17) 0.0021(13) 0.0087(13) 0.0040(12)
C7 0.0451(19) 0.0358(19) 0.051(2) 0.0114(16) 0.0284(17) 0.0150(15)
C8 0.0346(17) 0.0353(18) 0.0427(19) -0.0098(15) 0.0213(15) -0.0092(14)
C9 0.0319(17) 0.043(2) 0.056(2) -0.0197(17) 0.0269(17) -0.0147(15)
C10 0.0204(15) 0.047(2) 0.053(2) -0.0186(17) 0.0110(15) -0.0084(14)
C11 0.0210(15) 0.0356(18) 0.0397(18) -0.0090(14) 0.0058(13) 0.0022(13)
C12 0.0204(14) 0.0212(15) 0.0385(18) -0.0056(12) 0.0087(13) 0.0003(11)
C13 0.0218(15) 0.0234(15) 0.0332(17) -0.0008(12) 0.0069(13) 0.0003(12)
C14 0.0247(16) 0.048(2) 0.0376(19) 0.0057(15) 0.0019(14) -0.0077(14)
C15 0.0349(17) 0.0233(16) 0.056(2) -0.0152(14) 0.0234(16) -0.0052(13)
C16 0.0345(18) 0.037(2) 0.070(3) -0.0253(18) 0.0266(18) -0.0115(15)
C17 0.0265(17) 0.042(2) 0.065(3) -0.0270(18) 0.0105(17) -0.0074(15)
C18 0.0336(17) 0.0311(18) 0.052(2) -0.0161(15) 0.0110(16) -0.0014(14)
C19 0.0250(15) 0.0216(16) 0.048(2) -0.0100(14) 0.0103(14) -0.0007(12)
C20 0.0266(15) 0.0221(16) 0.0433(19) -0.0048(13) 0.0131(14) 0.0023(12)
C21 0.0372(18) 0.0334(18) 0.0381(19) -0.0090(14) 0.0083(15) -0.0062(14)
C22 0.0377(18) 0.0358(18) 0.0369(18) 0.0087(14) 0.0129(15) 0.0050(14)
C23 0.049(2) 0.046(2) 0.043(2) 0.0118(16) 0.0221(17) 0.0074(17)
C24 0.060(2) 0.050(2) 0.041(2) 0.0169(17) 0.0209(18) 0.0020(18)
C25 0.046(2) 0.039(2) 0.045(2) 0.0153(16) 0.0109(17) 0.0073(16)
C26 0.0323(17) 0.0298(17) 0.0393(19) 0.0077(14) 0.0077(14) 0.0006(13)
C27 0.0321(16) 0.0250(16) 0.0452(19) 0.0101(14) 0.0088(15) 0.0025(13)
C28 0.057(2) 0.039(2) 0.059(2) 0.0185(17) 0.0212(19) 0.0181(17)
N9 0.0258(13) 0.0380(15) 0.0482(16) -0.0158(12) -0.0025(12) 0.0078(11)
C33 0.0334(17) 0.0265(17) 0.044(2) 0.0009(14) -0.0099(15) 0.0001(14)
C29A 0.030(5) 0.022(5) 0.046(5) 0.004(4) 0.000(3) 0.002(4)
C30A 0.063(7) 0.025(4) 0.049(9) 0.007(5) 0.003(5) -0.005(4)
C31A 0.082(8) 0.034(4) 0.062(6) 0.008(4) 0.024(5) -0.003(5)
C32A 0.065(10) 0.020(4) 0.070(7) 0.001(4) 0.006(5) 0.008(4)
C29B 0.028(4) 0.020(4) 0.039(5) 0.003(3) 0.002(3) 0.002(3)
C30B 0.038(5) 0.031(4) 0.040(5) 0.007(4) 0.005(3) 0.002(4)
C31B 0.043(6) 0.021(4) 0.044(8) 0.008(4) 0.005(5) -0.002(3)
C32B 0.049(8) 0.019(5) 0.045(5) 0.002(4) 0.001(4) 0.006(4)
C34 0.0190(14) 0.0331(17) 0.0296(16) 0.0073(13) 0.0011(12) -0.0030(12)
C35 0.0337(18) 0.059(2) 0.046(2) 0.0151(17) 0.0154(16) -0.0054(16)
O1 0.0321(11) 0.0242(11) 0.0359(12) 0.0094(9) 0.0152(9) 0.0057(9)
O2 0.0181(9) 0.0326(11) 0.0305(11) 0.0042(9) 0.0073(8) -0.0055(8)
O3 0.0188(10) 0.0285(11) 0.0374(12) -0.0039(9) 0.0094(9) -0.0040(8)
O4 0.0323(11) 0.0246(11) 0.0513(14) 0.0063(9) 0.0210(10) 0.0070(9)
O5 0.0264(10) 0.0273(11) 0.0328(11) 0.0073(9) 0.0080(9) -0.0021(8)
O6 0.0230(10) 0.0205(10) 0.0331(11) 0.0016(8) 0.0101(9) 0.0008(8)
O7 0.0175(9) 0.0210(10) 0.0325(11) -0.0006(8) 0.0074(8) 0.0010(8)
O8 0.0272(15) 0.0162(14) 0.0547(19) 0.000 0.0192(14) 0.000
C36 0.042(3) 0.016(2) 0.087(4) 0.000 0.032(3) 0.000
O9 0.131(4) 0.134(3) 0.108(3) -0.027(3) 0.029(3) 0.019(3)
C37 0.153(5) 0.077(3) 0.173(5) -0.003(4) 0.043(4) 0.037(4)
Cl1 0.0291(4) 0.0376(4) 0.0466(5) 0.0165(4) 0.0134(4) 0.0055(3)
O10 0.0334(12) 0.0289(12) 0.0484(14) 0.0121(10) 0.0120(10) 0.0035(9)
O11 0.0318(12) 0.0522(15) 0.0615(16) 0.0161(12) 0.0044(11) -0.0083(11)
O12 0.0348(12) 0.0336(13) 0.0648(16) 0.0170(11) 0.0148(11) 0.0072(10)
O13 0.0518(15) 0.0685(18) 0.0546(16) 0.0281(13) 0.0268(13) 0.0198(13)
Cl2 0.0764(7) 0.0460(6) 0.0818(7) -0.0210(5) 0.0528(6) -0.0228(5)
O14 0.0674(18) 0.0657(18) 0.0683(18) -0.0102(15) 0.0267(15) -0.0014(15)
O15 0.0661(18) 0.0564(18) 0.086(2) -0.0098(15) 0.0345(16) 0.0007(14)
O16 0.0728(19) 0.090(2) 0.083(2) -0.0475(18) 0.0359(17) -0.0264(16)
O17 0.124(3) 0.0713(19) 0.120(2) -0.0210(18) 0.081(2) -0.0376(18)

loop_
_atom_type_symbol
_atom_type_description
_atom_type_scat_dispersion_real
_atom_type_scat_dispersion_imag
_atom_type_scat_source
C C 0.0033 0.0016 'International Tables Vol C Tables 4.2.6.8 and 6.1.1.4'
H H 0.0000 0.0000 'International Tables Vol C Tables 4.2.6.8 and 6.1.1.4'
N N 0.0061 0.0033 'International Tables Vol C Tables 4.2.6.8 and 6.1.1.4'
O O 0.0106 0.0060 'International Tables Vol C Tables 4.2.6.8 and 6.1.1.4'
Cl Cl 0.1484 0.1585 'International Tables Vol C Tables 4.2.6.8 and 6.1.1.4'
Mn Mn 0.3368 0.7283 'International Tables Vol C Tables 4.2.6.8 and 6.1.1.4'

loop_
_geom_angle_atom_site_label_1
_geom_angle_atom_site_label_2
_geom_angle_atom_site_label_3
_geom_angle
_geom_angle_site_symmetry_1
_geom_angle_site_symmetry_3
_geom_angle_publ_flag
O7 Mn1 O6 94.75(7) . . ?
O7 Mn1 N3 149.42(8) . . ?
O6 Mn1 N3 94.46(8) . . ?
O7 Mn1 N2 116.67(8) . . ?
O6 Mn1 N2 81.40(7) . . ?
N3 Mn1 N2 93.52(8) . . ?
O7 Mn1 N4 79.47(8) . . ?
O6 Mn1 N4 120.99(8) . . ?
N3 Mn1 N4 70.80(8) . . ?
N2 Mn1 N4 152.65(8) . . ?
O7 Mn1 N1 95.02(7) . . ?
O6 Mn1 N1 151.04(8) . . ?
N3 Mn1 N1 90.82(8) . . ?
N2 Mn1 N1 69.85(8) . . ?
N4 Mn1 N1 87.62(8) . . ?
O7 Mn2 O7 81.18(8) 2_656 . ?
O7 Mn2 O2 171.67(8) 2_656 . ?
O7 Mn2 O2 93.30(8) . . ?
O7 Mn2 O3 93.43(8) 2_656 . ?
O7 Mn2 O3 95.70(8) . . ?
O2 Mn2 O3 93.33(8) . . ?
O7 Mn2 N10 95.20(8) 2_656 . ?
O7 Mn2 N10 176.18(8) . . ?
O2 Mn2 N10 90.16(8) . . ?
O3 Mn2 N10 85.68(8) . . ?
O7 Mn2 N9 91.22(9) 2_656 . ?
O7 Mn2 N9 103.94(9) . . ?
O2 Mn2 N9 84.02(8) . . ?
O3 Mn2 N9 160.29(9) . . ?
N10 Mn2 N9 74.81(10) . . ?
O7 Mn2 Mn2 40.82(5) 2_656 2_656 ?
O7 Mn2 Mn2 40.79(5) . 2_656 ?
O2 Mn2 Mn2 134.09(6) . 2_656 ?
O3 Mn2 Mn2 91.40(5) . 2_656 ?
N10 Mn2 Mn2 135.74(6) . 2_656 ?
N9 Mn2 Mn2 104.50(7) . 2_656 ?
O6 Mn3 O4 96.83(8) . . ?
O6 Mn3 O8 174.09(8) . . ?
O4 Mn3 O8 86.31(7) . . ?
O6 Mn3 N6 96.99(8) . . ?
O4 Mn3 N6 165.69(9) . . ?
O8 Mn3 N6 80.26(7) . . ?
O6 Mn3 N5 90.11(8) . . ?
O4 Mn3 N5 102.35(9) . . ?
O8 Mn3 N5 94.12(7) . . ?
N6 Mn3 N5 73.94(9) . . ?
O6 Mn3 O3 88.30(7) . 2_656 ?
O4 Mn3 O3 92.25(8) . 2_656 ?
O8 Mn3 O3 86.57(7) . 2_656 ?
N6 Mn3 O3 91.84(8) . 2_656 ?
N5 Mn3 O3 165.40(8) . 2_656 ?
O6 Mn3 Mn4 32.02(6) . . ?
O4 Mn3 Mn4 65.73(6) . . ?
O8 Mn3 Mn4 149.36(3) . . ?
N6 Mn3 Mn4 128.45(6) . . ?
N5 Mn3 Mn4 103.54(6) . . ?
O3 Mn3 Mn4 82.49(5) 2_656 . ?
O6 Mn3 Mn3 140.25(5) . 2_656 ?
O4 Mn3 Mn3 107.62(6) . 2_656 ?
O8 Mn3 Mn3 33.88(6) . 2_656 ?
N6 Mn3 Mn3 62.97(6) . 2_656 ?
N5 Mn3 Mn3 113.73(6) . 2_656 ?
O3 Mn3 Mn3 60.52(5) 2_656 2_656 ?
Mn4 Mn3 Mn3 142.58(2) . 2_656 ?
O6 Mn4 O1 97.21(8) . . ?
O6 Mn4 N8 91.41(9) . . ?
O1 Mn4 N8 163.06(9) . . ?
O6 Mn4 N7 164.34(9) . . ?
O1 Mn4 N7 90.79(9) . . ?
N8 Mn4 N7 77.66(10) . . ?
O6 Mn4 O5 97.03(8) . . ?
O1 Mn4 O5 100.06(8) . . ?
N8 Mn4 O5 93.29(9) . . ?
N7 Mn4 O5 94.79(9) . . ?
O6 Mn4 Mn3 32.10(5) . . ?
O1 Mn4 Mn3 129.31(6) . . ?
N8 Mn4 Mn3 60.33(7) . . ?
N7 Mn4 Mn3 137.89(7) . . ?
O5 Mn4 Mn3 90.52(5) . . ?
C1 N1 C5 117.9(2) . . ?
C1 N1 Mn1 125.91(19) . . ?
C5 N1 Mn1 116.10(18) . . ?
C6 N2 O1 115.5(2) . . ?
C6 N2 Mn1 121.81(19) . . ?
O1 N2 Mn1 120.88(15) . . ?
C8 N3 C12 118.7(3) . . ?
C8 N3 Mn1 123.8(2) . . ?
C12 N3 Mn1 117.46(17) . . ?
C13 N4 O2 117.3(2) . . ?
C13 N4 Mn1 118.82(18) . . ?
O2 N4 Mn1 122.76(16) . . ?
C15 N5 C19 118.5(3) . . ?
C15 N5 Mn3 126.3(2) . . ?
C19 N5 Mn3 111.97(18) . . ?
C20 N6 O3 118.3(2) . . ?
C20 N6 Mn3 122.6(2) . . ?
O3 N6 Mn3 114.35(16) . . ?
C22 N7 C26 119.2(3) . . ?
C22 N7 Mn4 125.6(2) . . ?
C26 N7 Mn4 114.41(19) . . ?
C27 N8 O4 118.9(2) . . ?
C27 N8 Mn4 120.6(2) . . ?
O4 N8 Mn4 120.45(17) . . ?
C34 N10 O5 117.8(2) . 2_656 ?
C34 N10 Mn2 119.16(19) . . ?
O5 N10 Mn2 122.91(16) 2_656 . ?
N1 C1 C2 123.7(3) . . ?
N1 C1 H1 118.2 . . ?
C2 C1 H1 118.2 . . ?
C1 C2 C3 118.2(3) . . ?
C1 C2 H2 120.9 . . ?
C3 C2 H2 120.9 . . ?
C2 C3 C4 119.7(3) . . ?
C2 C3 H3 120.1 . . ?
C4 C3 H3 120.1 . . ?
C3 C4 C5 118.6(3) . . ?
C3 C4 H4 120.7 . . ?
C5 C4 H4 120.7 . . ?
N1 C5 C4 121.9(3) . . ?
N1 C5 C6 116.6(2) . . ?
C4 C5 C6 121.5(3) . . ?
N2 C6 C5 113.6(2) . . ?
N2 C6 C7 124.5(3) . . ?
C5 C6 C7 121.8(2) . . ?
C6 C7 H7A 109.5 . . ?
C6 C7 H7B 109.5 . . ?
H7A C7 H7B 109.5 . . ?
C6 C7 H7C 109.5 . . ?
H7A C7 H7C 109.5 . . ?
H7B C7 H7C 109.5 . . ?
N3 C8 C9 122.5(3) . . ?
N3 C8 H8 118.8 . . ?
C9 C8 H8 118.8 . . ?
C10 C9 C8 119.1(3) . . ?
C10 C9 H9 120.4 . . ?
C8 C9 H9 120.4 . . ?
C9 C10 C11 119.6(3) . . ?
C9 C10 H10 120.2 . . ?
C11 C10 H10 120.2 . . ?
C12 C11 C10 118.0(3) . . ?
C12 C11 H11 121.0 . . ?
C10 C11 H11 121.0 . . ?
N3 C12 C11 122.0(3) . . ?
N3 C12 C13 116.2(2) . . ?
C11 C12 C13 121.5(3) . . ?
N4 C13 C14 125.0(2) . . ?
N4 C13 C12 113.6(2) . . ?
C14 C13 C12 121.4(2) . . ?
C13 C14 H14A 109.5 . . ?
C13 C14 H14B 109.5 . . ?
H14A C14 H14B 109.5 . . ?
C13 C14 H14C 109.5 . . ?
H14A C14 H14C 109.5 . . ?
H14B C14 H14C 109.5 . . ?
N5 C15 C16 121.8(3) . . ?
N5 C15 H15 119.1 . . ?
C16 C15 H15 119.1 . . ?
C17 C16 C15 119.2(3) . . ?
C17 C16 H16 120.4 . . ?
C15 C16 H16 120.4 . . ?
C16 C17 C18 119.8(3) . . ?
C16 C17 H17 120.1 . . ?
C18 C17 H17 120.1 . . ?
C19 C18 C17 118.5(3) . . ?
C19 C18 H18 120.7 . . ?
C17 C18 H18 120.7 . . ?
N5 C19 C18 122.2(3) . . ?
N5 C19 C20 114.4(3) . . ?
C18 C19 C20 123.4(3) . . ?
N6 C20 C19 113.3(3) . . ?
N6 C20 C21 124.3(3) . . ?
C19 C20 C21 122.4(3) . . ?
C20 C21 H21A 109.5 . . ?
C20 C21 H21B 109.5 . . ?
H21A C21 H21B 109.5 . . ?
C20 C21 H21C 109.5 . . ?
H21A C21 H21C 109.5 . . ?
H21B C21 H21C 109.5 . . ?
N7 C22 C23 122.5(3) . . ?
N7 C22 H22 118.8 . . ?
C23 C22 H22 118.8 . . ?
C24 C23 C22 118.2(3) . . ?
C24 C23 H23 120.9 . . ?
C22 C23 H23 120.9 . . ?
C23 C24 C25 119.8(3) . . ?
C23 C24 H24 120.1 . . ?
C25 C24 H24 120.1 . . ?
C26 C25 C24 119.4(3) . . ?
C26 C25 H25 120.3 . . ?
C24 C25 H25 120.3 . . ?
N7 C26 C25 121.0(3) . . ?
N7 C26 C27 114.6(3) . . ?
C25 C26 C27 124.3(3) . . ?
N8 C27 C26 112.4(3) . . ?
N8 C27 C28 123.8(3) . . ?
C26 C27 C28 123.7(3) . . ?
C27 C28 H28A 109.5 . . ?
C27 C28 H28B 109.5 . . ?
H28A C28 H28B 109.5 . . ?
C27 C28 H28C 109.5 . . ?
H28A C28 H28C 109.5 . . ?
H28B C28 H28C 109.5 . . ?
C33 N9 C29B 133.5(4) . . ?
C33 N9 C29A 105.5(5) . . ?
C33 N9 Mn2 115.1(2) . . ?
C29B N9 Mn2 111.4(4) . . ?
C29A N9 Mn2 139.3(4) . . ?
N9 C33 C32B 111.6(4) . . ?
N9 C33 C32A 133.2(5) . . ?
N9 C33 C34 115.9(3) . . ?
C32B C33 C34 132.3(5) . . ?
C32A C33 C34 110.8(5) . . ?
N9 C29A C30A 129.6(8) . . ?
N9 C29A H29A 115.2 . . ?
C30A C29A H29A 115.2 . . ?
C31A C30A C29A 118.8(10) . . ?
C31A C30A H30A 120.6 . . ?
C29A C30A H30A 120.6 . . ?
C30A C31A C32A 117.4(10) . . ?
C30A C31A H31A 121.3 . . ?
C32A C31A H31A 121.3 . . ?
C31A C32A C33 115.0(8) . . ?
C31A C32A H32A 122.5 . . ?
C33 C32A H32A 122.5 . . ?
N9 C29B C30B 112.2(6) . . ?
N9 C29B H29B 123.9 . . ?
C30B C29B H29B 123.9 . . ?
C29B C30B C31B 120.7(8) . . ?
C29B C30B H30B 119.7 . . ?
C31B C30B H30B 119.7 . . ?
C32B C31B C30B 120.4(9) . . ?
C32B C31B H31B 119.8 . . ?
C30B C31B H31B 119.8 . . ?
C31B C32B C33 121.6(8) . . ?
C31B C32B H32B 119.2 . . ?
C33 C32B H32B 119.2 . . ?
N10 C34 C33 114.7(3) . . ?
N10 C34 C35 123.7(3) . . ?
C33 C34 C35 121.6(3) . . ?
C34 C35 H35A 109.5 . . ?
C34 C35 H35B 109.5 . . ?
H35A C35 H35B 109.5 . . ?
C34 C35 H35C 109.5 . . ?
H35A C35 H35C 109.5 . . ?
H35B C35 H35C 109.5 . . ?
N2 O1 Mn4 114.18(14) . . ?
N4 O2 Mn2 114.34(15) . . ?
N6 O3 Mn2 117.05(14) . . ?
N6 O3 Mn3 103.58(14) . 2_656 ?
Mn2 O3 Mn3 129.36(9) . 2_656 ?
N8 O4 Mn3 113.44(15) . . ?
N10 O5 Mn4 122.66(15) 2_656 . ?
Mn4 O6 Mn3 115.87(10) . . ?
Mn4 O6 Mn1 117.64(9) . . ?
Mn3 O6 Mn1 121.47(9) . . ?
Mn2 O7 Mn2 98.39(8) 2_656 . ?
Mn2 O7 Mn1 131.41(10) 2_656 . ?
Mn2 O7 Mn1 122.74(9) . . ?
C36 O8 Mn3 123.88(6) . 2_656 ?
C36 O8 Mn3 123.88(6) . . ?
Mn3 O8 Mn3 112.23(13) 2_656 . ?
O8 C36 H36A 109.5 . . ?
O8 C36 H36B 109.5 . . ?
H36A C36 H36B 109.5 . . ?
O8 C36 H36C 109.5 . . ?
H36A C36 H36C 109.5 . . ?
H36B C36 H36C 109.5 . . ?
C37 O9 H9M 98(4) . . ?
O9 C37 H37A 109.5 . . ?
O9 C37 H37B 109.5 . . ?
H37A C37 H37B 109.5 . . ?
O9 C37 H37C 109.5 . . ?
H37A C37 H37C 109.5 . . ?
H37B C37 H37C 109.5 . . ?
O13 Cl1 O11 110.02(14) . . ?
O13 Cl1 O12 110.21(14) . . ?
O11 Cl1 O12 109.85(15) . . ?
O13 Cl1 O10 109.37(15) . . ?
O11 Cl1 O10 108.39(13) . . ?
O12 Cl1 O10 108.97(12) . . ?
O17 Cl2 O16 111.62(19) . . ?
O17 Cl2 O15 110.40(18) . . ?
O16 Cl2 O15 111.47(19) . . ?
O17 Cl2 O14 107.1(2) . . ?
O16 Cl2 O14 107.63(16) . . ?
O15 Cl2 O14 108.44(16) . . ?

loop_
_geom_bond_atom_site_label_1
_geom_bond_atom_site_label_2
_geom_bond_distance
_geom_bond_site_symmetry_2
_geom_bond_publ_flag
Mn1 O7 2.0645(17) . ?
Mn1 O6 2.1273(18) . ?
Mn1 N3 2.220(2) . ?
Mn1 N2 2.244(2) . ?
Mn1 N4 2.262(2) . ?
Mn1 N1 2.320(2) . ?
Mn2 O7 1.8668(18) 2_656 ?
Mn2 O7 1.8678(18) . ?
Mn2 O2 1.9401(18) . ?
Mn2 O3 2.0630(19) . ?
Mn2 N10 2.122(2) . ?
Mn2 N9 2.161(3) . ?
Mn2 Mn2 2.8267(8) 2_656 ?
Mn3 O6 1.8462(17) . ?
Mn3 O4 1.916(2) . ?
Mn3 O8 1.9429(15) . ?
Mn3 N6 2.037(2) . ?
Mn3 N5 2.261(2) . ?
Mn3 O3 2.2809(19) 2_656 ?
Mn3 Mn4 3.1256(6) . ?
Mn3 Mn3 3.2259(8) 2_656 ?
Mn4 O6 1.8420(18) . ?
Mn4 O1 1.8852(18) . ?
Mn4 N8 1.989(2) . ?
Mn4 N7 2.053(2) . ?
Mn4 O5 2.0927(19) . ?
N1 C1 1.334(4) . ?
N1 C5 1.348(3) . ?
N2 C6 1.293(3) . ?
N2 O1 1.372(3) . ?
N3 C8 1.339(3) . ?
N3 C12 1.341(4) . ?
N4 C13 1.292(4) . ?
N4 O2 1.365(3) . ?
N5 C15 1.341(3) . ?
N5 C19 1.351(4) . ?
N6 C20 1.293(4) . ?
N6 O3 1.379(3) . ?
N7 C22 1.324(4) . ?
N7 C26 1.359(4) . ?
N8 C27 1.296(4) . ?
N8 O4 1.354(3) . ?
N10 C34 1.296(3) . ?
N10 O5 1.346(3) 2_656 ?
C1 C2 1.373(5) . ?
C1 H1 0.9300 . ?
C2 C3 1.376(5) . ?
C2 H2 0.9300 . ?
C3 C4 1.378(5) . ?
C3 H3 0.9300 . ?
C4 C5 1.392(4) . ?
C4 H4 0.9300 . ?
C5 C6 1.481(4) . ?
C6 C7 1.487(4) . ?
C7 H7A 0.9600 . ?
C7 H7B 0.9600 . ?
C7 H7C 0.9600 . ?
C8 C9 1.378(4) . ?
C8 H8 0.9300 . ?
C9 C10 1.363(5) . ?
C9 H9 0.9300 . ?
C10 C11 1.397(4) . ?
C10 H10 0.9300 . ?
C11 C12 1.391(4) . ?
C11 H11 0.9300 . ?
C12 C13 1.485(4) . ?
C13 C14 1.483(4) . ?
C14 H14A 0.9600 . ?
C14 H14B 0.9600 . ?
C14 H14C 0.9600 . ?
C15 C16 1.394(4) . ?
C15 H15 0.9300 . ?
C16 C17 1.360(5) . ?
C16 H16 0.9300 . ?
C17 C18 1.385(4) . ?
C17 H17 0.9300 . ?
C18 C19 1.382(4) . ?
C18 H18 0.9300 . ?
C19 C20 1.479(4) . ?
C20 C21 1.481(4) . ?
C21 H21A 0.9600 . ?
C21 H21B 0.9600 . ?
C21 H21C 0.9600 . ?
C22 C23 1.389(4) . ?
C22 H22 0.9300 . ?
C23 C24 1.370(5) . ?
C23 H23 0.9300 . ?
C24 C25 1.378(5) . ?
C24 H24 0.9300 . ?
C25 C26 1.372(4) . ?
C25 H25 0.9300 . ?
C26 C27 1.472(4) . ?
C27 C28 1.487(4) . ?
C28 H28A 0.9600 . ?
C28 H28B 0.9600 . ?
C28 H28C 0.9600 . ?
N9 C33 1.343(4) . ?
N9 C29B 1.362(7) . ?
N9 C29A 1.377(8) . ?
C33 C32B 1.402(7) . ?
C33 C32A 1.424(8) . ?
C33 C34 1.473(4) . ?
C29A C30A 1.398(8) . ?
C29A H29A 0.9300 . ?
C30A C31A 1.392(8) . ?
C30A H30A 0.9300 . ?
C31A C32A 1.394(8) . ?
C31A H31A 0.9300 . ?
C32A H32A 0.9300 . ?
C29B C30B 1.392(7) . ?
C29B H29B 0.9300 . ?
C30B C31B 1.402(8) . ?
C30B H30B 0.9300 . ?
C31B C32B 1.384(8) . ?
C31B H31B 0.9300 . ?
C32B H32B 0.9300 . ?
C34 C35 1.485(4) . ?
C35 H35A 0.9600 . ?
C35 H35B 0.9600 . ?
C35 H35C 0.9600 . ?
O3 Mn3 2.2810(19) 2_656 ?
O5 N10 1.346(3) 2_656 ?
O7 Mn2 1.8667(18) 2_656 ?
O8 C36 1.422(5) . ?
O8 Mn3 1.9429(15) 2_656 ?
C36 H36A 0.9600 . ?
C36 H36B 0.9600 . ?
C36 H36C 0.9600 . ?
O9 C37 1.387(7) . ?
O9 H9M 0.932(10) . ?
C37 H37A 0.9600 . ?
C37 H37B 0.9600 . ?
C37 H37C 0.9600 . ?
Cl1 O13 1.430(2) . ?
Cl1 O11 1.430(2) . ?
Cl1 O12 1.443(2) . ?
Cl1 O10 1.450(2) . ?
Cl2 O17 1.423(3) . ?
Cl2 O16 1.429(3) . ?
Cl2 O15 1.433(3) . ?
Cl2 O14 1.453(3) . ?
